data_4070641
loop_
_publ_author_name
'Huang, Yuan-Biao'
'Tang, Guang-Rong'
'Jin, Gui-Ying'
'Jin, Guo-Xin'

_publ_section_title
;
 Binuclear Nickel and Copper Complexes with Bridging
 2,5-Diamino-1,4-benzoquinonediimines: Synthesis, Structures, and
 Catalytic Olefin Polymerization
;
_journal_issue 2
_journal_name_full Organometallics
_journal_page_first 259
_journal_paper_doi 10.1021/om700901x
_journal_volume 27
_journal_year 2008
_chemical_formula_moiety 'C44 H48 N4 Ni2 O6'
_chemical_formula_sum 'C44 H48 N4 Ni2 O6'
_chemical_formula_weight 846.28
_chemical_name_systematic
; 
 ? 
;
_space_group_IT_number 12
_symmetry_cell_setting monoclinic
_symmetry_space_group_name_Hall '-C 2y'
_symmetry_space_group_name_H-M 'C 1 2/m 1'
_atom_sites_solution_hydrogens geom
_atom_sites_solution_primary direct
_atom_sites_solution_secondary difmap
_audit_creation_method SHELXL-97
_cell_angle_alpha 90.00
_cell_angle_beta 128.656(17)
_cell_angle_gamma 90.00
_cell_formula_units_Z 2
_cell_length_a 23.63(3)
_cell_length_b 7.308(9)
_cell_length_c 16.31(2)
_cell_measurement_reflns_used 305
_cell_measurement_temperature 293(2)
_cell_measurement_theta_max 17.675
_cell_measurement_theta_min 2.998
_cell_volume 2199(5)
_computing_cell_refinement 'Bruker SMART'
_computing_data_collection 'Bruker SMART'
_computing_data_reduction 'Bruker SHELXTL'
_computing_molecular_graphics 'Bruker SHELXTL'
_computing_publication_material 'Bruker SHELXTL'
_computing_structure_refinement 'SHELXL-97 (Sheldrick, 1997)'
_computing_structure_solution 'SHELXS-97 (Sheldrick, 1990)'
_diffrn_ambient_temperature 293(2)
_diffrn_measured_fraction_theta_full 0.986
_diffrn_measured_fraction_theta_max 0.986
_diffrn_measurement_device_type 'CCD area detector'
_diffrn_measurement_method 'phi and omega scans'
_diffrn_radiation_monochromator graphite
_diffrn_radiation_source 'fine-focus sealed tube'
_diffrn_radiation_type MoK\a
_diffrn_radiation_wavelength 0.71073
_diffrn_reflns_av_R_equivalents 0.1778
_diffrn_reflns_av_sigmaI/netI 0.2407
_diffrn_reflns_limit_h_max 28
_diffrn_reflns_limit_h_min -26
_diffrn_reflns_limit_k_max 7
_diffrn_reflns_limit_k_min -8
_diffrn_reflns_limit_l_max 17
_diffrn_reflns_limit_l_min -19
_diffrn_reflns_number 3794
_diffrn_reflns_theta_full 25.01
_diffrn_reflns_theta_max 25.01
_diffrn_reflns_theta_min 1.60
_diffrn_standards_decay_% 15.70
_exptl_absorpt_coefficient_mu 0.905
_exptl_absorpt_correction_T_max 0.9562
_exptl_absorpt_correction_T_min 0.9150
_exptl_absorpt_correction_type multi-scan
_exptl_absorpt_process_details sadabs
_exptl_crystal_colour brown
_exptl_crystal_density_diffrn 1.278
_exptl_crystal_density_method 'not measured'
_exptl_crystal_description prism
_exptl_crystal_F_000 888
_exptl_crystal_size_max 0.10
_exptl_crystal_size_mid 0.08
_exptl_crystal_size_min 0.05
_refine_diff_density_max 1.184
_refine_diff_density_min -1.009
_refine_diff_density_rms 0.186
_refine_ls_extinction_method none
_refine_ls_goodness_of_fit_ref 0.975
_refine_ls_hydrogen_treatment mixed
_refine_ls_matrix_type full
_refine_ls_number_parameters 167
_refine_ls_number_reflns 2077
_refine_ls_number_restraints 3
_refine_ls_restrained_S_all 0.975
_refine_ls_R_factor_all 0.2626
_refine_ls_R_factor_gt 0.1341
_refine_ls_shift/su_max 0.172
_refine_ls_shift/su_mean 0.005
_refine_ls_structure_factor_coef Fsqd
_refine_ls_weighting_details 'calc w=1/[\s^2^(Fo^2^)+(0.1902P)^2^+0.0000P] where P=(Fo^2^+2Fc^2^)/3'
_refine_ls_weighting_scheme calc
_refine_ls_wR_factor_gt 0.3082
_refine_ls_wR_factor_ref 0.3778
_reflns_number_gt 762
_reflns_number_total 2077
_reflns_threshold_expression >2sigma(I)
_cod_data_source_file om700901x-file002.cif
_cod_data_source_block f70528c
_cod_depositor_comments
;
The following automatic conversions were performed:

'_symmetry_cell_setting' value 'Monoclinic' changed to 'monoclinic'
according to /home/saulius/struct/CIF-dictionaries/cif_core.dic
dictionary named 'cif_core.dic' version 2.4.1 from 2010-06-29.

Automatic conversion script
Id: cif_fix_values 1715 2011-07-08 13:25:40Z adriana 
;
_cod_original_cell_volume 2200(5)
_cod_original_sg_symbol_H-M C2/m
_cod_database_code 4070641

loop_
_symmetry_equiv_pos_as_xyz
'x, y, z'
'-x, y, -z'
'x+1/2, y+1/2, z'
'-x+1/2, y+1/2, -z'
'-x, -y, -z'
'x, -y, z'
'-x+1/2, -y+1/2, -z'
'x+1/2, -y+1/2, z'

loop_
_atom_site_label
_atom_site_type_symbol
_atom_site_fract_x
_atom_site_fract_y
_atom_site_fract_z
_atom_site_U_iso_or_equiv
_atom_site_adp_type
_atom_site_occupancy
_atom_site_symmetry_multiplicity
_atom_site_calc_flag
_atom_site_refinement_flags
Ni1 Ni 0.332722(4) 0.5000 0.707702(6) 0.06424(4) Uani 1 2 d S
N1 N 0.43536(2) 0.5000 0.79131(3) 0.0552(2) Uani 1 2 d S
N2 N 0.35492(2) 0.5000 0.84091(4) 0.0755(3) Uani 1 2 d S
O1 O 0.32082(2) 0.5000 0.58382(3) 0.0881(3) Uani 1 2 d S
O2 O 0.23327(2) 0.5000 0.64252(3) 0.0778(3) Uani 1 2 d S
C1 C 0.47136(3) 0.5000 0.89363(4) 0.0526(3) Uani 1 2 d S
C2 C 0.42584(3) 0.5000 0.92241(4) 0.0586(3) Uani 1 2 d S
C3 C 0.45633(3) 0.5000 1.02855(5) 0.0660(3) Uani 1 2 d S
H3 H 0.4257 0.5000 1.0461 0.079 Uiso 1 2 calc SR
C4 C 0.47412(3) 0.5000 0.74748(4) 0.0571(3) Uani 1 2 d S
C5 C 0.49423(2) 0.65409(11) 0.72878(4) 0.0929(3) Uani 1 1 d .
H5 H 0.4819 0.7657 0.7412 0.111 Uiso 1 1 calc R
C6 C 0.53299(3) 0.65266(12) 0.69144(4) 0.1063(3) Uani 1 1 d .
H6 H 0.5449 0.7636 0.6778 0.128 Uiso 1 1 calc R
C7 C 0.55363(4) 0.5000 0.67442(5) 0.0925(4) Uani 1 2 d S
C8 C 0.60016(3) 0.5000 0.64010(5) 0.1306(6) Uani 1 2 d S
H8A H 0.6307 0.3936 0.6677 0.196 Uiso 0.50 1 calc PR
H8B H 0.6297 0.6081 0.6660 0.196 Uiso 0.50 1 calc PR
H8C H 0.5696 0.4982 0.5648 0.196 Uiso 1 2 calc SR
C9 C 0.29591(3) 0.5000 0.85399(5) 0.0696(4) Uani 1 2 d S
C10 C 0.27163(2) 0.33807(10) 0.85941(3) 0.0794(3) Uani 1 1 d .
H10 H 0.2883 0.2279 0.8531 0.095 Uiso 1 1 calc R
C11 C 0.22184(3) 0.34394(11) 0.87450(4) 0.0934(3) Uani 1 1 d .
H11 H 0.2044 0.2339 0.8795 0.112 Uiso 1 1 calc R
C12 C 0.19605(4) 0.5000 0.88267(5) 0.0897(4) Uani 1 2 d S
C13 C 0.14441(4) 0.5000 0.90854(6) 0.1148(5) Uani 1 2 d S
H13A H 0.0995 0.5561 0.8521 0.172 Uiso 0.50 1 calc PR
H13B H 0.1656 0.5676 0.9721 0.172 Uiso 0.50 1 calc PR
H13C H 0.1356 0.3763 0.9177 0.172 Uiso 0.50 1 calc PR
C14 C 0.26779(4) 0.5000 0.40433(5) 0.0953(5) Uani 1 2 d S
H14A H 0.2828 0.6193 0.4001 0.143 Uiso 0.50 1 calc PR
H14B H 0.2225 0.4692 0.3379 0.143 Uiso 0.50 1 calc PR
H14C H 0.3038 0.4115 0.4217 0.143 Uiso 0.50 1 calc PR
C15 C 0.25853(4) 0.5000 0.49008(5) 0.0794(4) Uani 1 2 d S
C16 C 0.19135(3) 0.5000 0.46744(5) 0.0875(4) Uani 1 2 d S
H16 H 0.1503 0.5000 0.3972 0.105 Uiso 1 2 calc SR
C17 C 0.18161(4) 0.5000 0.54270(5) 0.0826(4) Uani 1 2 d S
C18 C 0.11025(4) 0.5000 0.51463(6) 0.1138(5) Uani 1 2 d S
H18A H 0.0781 0.4273 0.4527 0.171 Uiso 0.50 1 calc PR
H18B H 0.0924 0.6232 0.5013 0.171 Uiso 0.50 1 calc PR
H18C H 0.1129 0.4495 0.5713 0.171 Uiso 0.50 1 calc PR
O3 O 0.06268(2) 0.5000 0.11650(3) 0.0752(3) Uani 1 2 d SD
H3A H 0.06540(5) 0.5000 0.06910(5) 0.0000(12) Uiso 1 2 d SD
H3B H 0.01794(4) 0.5000 0.07932(16) 0.0000(12) Uiso 1 2 d SD

loop_
_atom_site_aniso_label
_atom_site_aniso_U_11
_atom_site_aniso_U_22
_atom_site_aniso_U_33
_atom_site_aniso_U_23
_atom_site_aniso_U_13
_atom_site_aniso_U_12
Ni1 0.03367(3) 0.13301(10) 0.02440(3) 0.000 0.01733(2) 0.000
N1 0.02724(18) 0.1118(6) 0.03349(18) 0.000 0.02227(12) 0.000
N2 0.02718(19) 0.1717(7) 0.03466(19) 0.000 0.02267(13) 0.000
O1 0.0602(2) 0.1748(7) 0.03065(17) 0.000 0.02897(13) 0.000
O2 0.0350(2) 0.1408(6) 0.0360(2) 0.000 0.01160(15) 0.000
C1 0.0197(2) 0.1131(7) 0.0317(2) 0.000 0.01925(14) 0.000
C2 0.0321(2) 0.1081(7) 0.0366(2) 0.000 0.02187(17) 0.000
C3 0.0561(3) 0.1109(8) 0.0444(2) 0.000 0.03798(17) 0.000
C4 0.0416(3) 0.0960(7) 0.0284(2) 0.000 0.01921(17) 0.000
C5 0.0819(2) 0.1229(6) 0.1210(2) 0.0307(3) 0.08633(14) 0.0136(3)
C6 0.1055(3) 0.1540(7) 0.1017(2) 0.0236(4) 0.08538(15) -0.0017(4)
C7 0.0607(3) 0.1885(11) 0.0441(3) 0.000 0.04044(18) 0.000
C8 0.0614(3) 0.3015(16) 0.0695(3) 0.000 0.06079(17) 0.000
C9 0.0349(3) 0.1440(8) 0.0273(2) 0.000 0.01810(17) 0.000
C10 0.05829(18) 0.1268(6) 0.0813(2) 0.0093(3) 0.05740(12) -0.0112(3)
C11 0.0656(2) 0.1478(7) 0.0787(2) 0.0016(4) 0.05094(16) -0.0133(3)
C12 0.0664(3) 0.1708(10) 0.0480(3) 0.000 0.04367(18) 0.000
C13 0.0849(4) 0.1971(12) 0.0775(4) 0.000 0.0581(3) 0.000
C14 0.0635(4) 0.1794(11) 0.0340(3) 0.000 0.0261(2) 0.000
C15 0.0507(3) 0.1591(9) 0.0280(2) 0.000 0.02437(19) 0.000
C16 0.0367(3) 0.1795(10) 0.0278(3) 0.000 0.0112(2) 0.000
C17 0.0466(3) 0.1512(9) 0.0467(3) 0.000 0.0276(2) 0.000
C18 0.0368(3) 0.2301(13) 0.0608(4) 0.000 0.0238(3) 0.000
O3 0.0740(3) 0.0815(4) 0.0452(2) 0.000 0.02507(18) 0.000

loop_
_atom_type_symbol
_atom_type_description
_atom_type_scat_dispersion_real
_atom_type_scat_dispersion_imag
_atom_type_scat_source
C C 0.0033 0.0016 'International Tables Vol C Tables 4.2.6.8 and 6.1.1.4'
H H 0.0000 0.0000 'International Tables Vol C Tables 4.2.6.8 and 6.1.1.4'
N N 0.0061 0.0033 'International Tables Vol C Tables 4.2.6.8 and 6.1.1.4'
O O 0.0106 0.0060 'International Tables Vol C Tables 4.2.6.8 and 6.1.1.4'
Ni Ni 0.3393 1.1124 'International Tables Vol C Tables 4.2.6.8 and 6.1.1.4'

loop_
_geom_angle_atom_site_label_1
_geom_angle_atom_site_label_2
_geom_angle_atom_site_label_3
_geom_angle
_geom_angle_site_symmetry_1
_geom_angle_site_symmetry_3
O1 Ni1 O2 95.65(5) . .
O1 Ni1 N2 174.27(3) . .
O2 Ni1 N2 90.08(4) . .
O1 Ni1 N1 92.22(7) . .
O2 Ni1 N1 172.13(3) . .
N2 Ni1 N1 82.05(6) . .
C1 N1 C4 120.65(10) . .
C1 N1 Ni1 115.72(6) . .
C4 N1 Ni1 123.63(10) . .
C2 N2 C9 122.94(12) . .
C2 N2 Ni1 114.70(9) . .
C9 N2 Ni1 122.36(5) . .
C15 O1 Ni1 124.73(11) . .
C17 O2 Ni1 125.32(8) . .
N1 C1 C3 128.90(9) . 5_667
N1 C1 C2 113.36(10) . .
C3 C1 C2 117.74(13) 5_667 .
N2 C2 C3 125.89(10) . .
N2 C2 C1 114.17(13) . .
C3 C2 C1 119.94(9) . .
C1 C3 C2 122.32(10) 5_667 .
C5 C4 C5 115.75(12) 6_565 .
C5 C4 N1 122.09(6) 6_565 .
C5 C4 N1 122.09(6) . .
C4 C5 C6 121.69(9) . .
C7 C6 C5 122.36(9) . .
C6 C7 C6 116.11(13) . 6_565
C6 C7 C8 121.93(7) . .
C6 C7 C8 121.93(7) 6_565 .
C10 C9 C10 123.73(12) . 6_565
C10 C9 N2 118.13(6) . .
C10 C9 N2 118.13(6) 6_565 .
C9 C10 C11 116.29(8) . .
C12 C11 C10 123.38(9) . .
C11 C12 C11 116.90(13) 6_565 .
C11 C12 C13 121.47(7) 6_565 .
C11 C12 C13 121.47(7) . .
O1 C15 C16 125.40(12) . .
O1 C15 C14 111.59(13) . .
C16 C15 C14 123.01(6) . .
C17 C16 C15 124.13(7) . .
O2 C17 C16 124.77(13) . .
O2 C17 C18 113.43(11) . .
C16 C17 C18 121.80(7) . .

loop_
_geom_bond_atom_site_label_1
_geom_bond_atom_site_label_2
_geom_bond_distance
_geom_bond_site_symmetry_2
Ni1 O1 1.858(3) .
Ni1 O2 1.879(3) .
Ni1 N2 1.890(3) .
Ni1 N1 1.900(3) .
N1 C1 1.3174(19) .
N1 C4 1.4724(17) .
N2 C2 1.3389(15) .
N2 C9 1.537(2) .
O1 C15 1.3010(13) .
O2 C17 1.2877(16) .
C1 C3 1.3495(16) 5_667
C1 C2 1.4170(18) .
C2 C3 1.399(2) .
C3 C1 1.3495(16) 5_667
C4 C5 1.3298(15) 6_565
C4 C5 1.3298(15) .
C5 C6 1.3811(17) .
C6 C7 1.3148(16) .
C7 C6 1.3148(16) 6_565
C7 C8 1.514(2) .
C9 C10 1.3421(16) .
C9 C10 1.3421(16) 6_565
C10 C11 1.3449(18) .
C11 C12 1.3385(16) .
C12 C11 1.3385(16) 6_565
C12 C13 1.520(2) .
C14 C15 1.545(2) .
C15 C16 1.387(2) .
C16 C17 1.383(2) .
C17 C18 1.445(2) .
